data_7103182
loop_
_publ_author_name
'Abella, Dolores'
'Blanco, V\'ictor'
'P\'ia, Elena'
'Chas, Marcos'
'Platas-Iglesias, Carlos'
'Peinador, Carlos'
'Quintela, Jos\'e M'

_publ_section_title
;
 Stereoselective self-assembly of atropoisomeric Pd(II) metallocycles
 induced by an aromatic guest.
;
_journal_issue 25
_journal_name_full 'Chemical communications (Cambridge, England)'
_journal_page_first 2879
_journal_page_last 2881
_journal_paper_doi 10.1039/b802213e
_journal_year 2008
_chemical_formula_sum 'C50 H74 N16 O30 Pd2'
_chemical_formula_weight 1592.05
_chemical_name_systematic
;
?
;
_space_group_IT_number 2
_symmetry_cell_setting triclinic
_symmetry_space_group_name_Hall '-P 1'
_symmetry_space_group_name_H-M 'P -1'
_atom_sites_solution_hydrogens geom
_atom_sites_solution_primary direct
_atom_sites_solution_secondary difmap
_audit_creation_method SHELXL-97
_cell_angle_alpha 95.949(5)
_cell_angle_beta 101.272(5)
_cell_angle_gamma 106.982(5)
_cell_formula_units_Z 1
_cell_length_a 8.684(5)
_cell_length_b 13.421(5)
_cell_length_c 14.573(5)
_cell_measurement_reflns_used 14503
_cell_measurement_temperature 100(2)
_cell_measurement_theta_max 56.750
_cell_measurement_theta_min 5.189
_cell_volume 1569.5(12)
_computing_structure_refinement 'SHELXL-97 (Sheldrick, 1997)'
_diffrn_ambient_temperature 100(2)
_diffrn_measured_fraction_theta_full 0.980
_diffrn_measured_fraction_theta_max 0.980
_diffrn_radiation_monochromator graphite
_diffrn_radiation_source 'fine-focus sealed tube'
_diffrn_radiation_type MoK\a
_diffrn_radiation_wavelength 0.71073
_diffrn_reflns_av_R_equivalents 0.0194
_diffrn_reflns_av_sigmaI/netI 0.0241
_diffrn_reflns_limit_h_max 10
_diffrn_reflns_limit_h_min -11
_diffrn_reflns_limit_k_max 17
_diffrn_reflns_limit_k_min -15
_diffrn_reflns_limit_l_max 19
_diffrn_reflns_limit_l_min -19
_diffrn_reflns_number 21542
_diffrn_reflns_theta_full 28.38
_diffrn_reflns_theta_max 28.38
_diffrn_reflns_theta_min 1.45
_exptl_absorpt_coefficient_mu 0.677
_exptl_absorpt_correction_T_max 0.9292
_exptl_absorpt_correction_T_min 0.8598
_exptl_absorpt_correction_type multi-scan
_exptl_crystal_colour red
_exptl_crystal_density_diffrn 1.684
_exptl_crystal_density_method 'not measured'
_exptl_crystal_description 'irregular block'
_exptl_crystal_F_000 818
_exptl_crystal_size_max 0.23
_exptl_crystal_size_mid 0.14
_exptl_crystal_size_min 0.11
_refine_diff_density_max 2.195
_refine_diff_density_min -1.165
_refine_diff_density_rms 0.189
_refine_ls_extinction_method none
_refine_ls_goodness_of_fit_ref 1.124
_refine_ls_hydrogen_treatment constr
_refine_ls_matrix_type full
_refine_ls_number_parameters 443
_refine_ls_number_reflns 7715
_refine_ls_number_restraints 0
_refine_ls_restrained_S_all 1.124
_refine_ls_R_factor_all 0.0455
_refine_ls_R_factor_gt 0.0406
_refine_ls_shift/su_max 0.001
_refine_ls_shift/su_mean 0.000
_refine_ls_structure_factor_coef Fsqd
_refine_ls_weighting_details 'calc w=1/[\s^2^(Fo^2^)+(0.0711P)^2^+4.8449P] where P=(Fo^2^+2Fc^2^)/3'
_refine_ls_weighting_scheme calc
_refine_ls_wR_factor_gt 0.1242
_refine_ls_wR_factor_ref 0.1383
_reflns_number_gt 7190
_reflns_number_total 7715
_reflns_threshold_expression >2sigma(I)
_cod_data_source_file b802213e.txt
_cod_data_source_block 0620762_0s
_cod_depositor_comments
;
The following automatic conversions were performed:
'_symmetry_cell_setting' value 'Triclinic' changed to 'triclinic'
according to '/home/saulius/struct/CIF-dictionaries/cif_core.dic'
dictionary named 'cif_core.dic' version 2.4.1 from
2010-06-29.

'_exptl_absorpt_correction_type' value 'multi scan' changed
to 'multi-scan' according to
'/home/saulius/struct/CIF-dictionaries/cif_core.dic' dictionary named
'cif_core.dic' version 2.4.1 from 2010-06-29.

Automatic conversion script
Id: cif_fix_enum 1527 2010-12-29 10:47:43Z saulius 
;
_cod_original_sg_symbol_H-M P-1
_cod_database_code 7103182

loop_
_symmetry_equiv_pos_as_xyz
'x, y, z'
'-x, -y, -z'

loop_
_atom_site_label
_atom_site_type_symbol
_atom_site_fract_x
_atom_site_fract_y
_atom_site_fract_z
_atom_site_U_iso_or_equiv
_atom_site_adp_type
_atom_site_occupancy
_atom_site_symmetry_multiplicity
_atom_site_calc_flag
_atom_site_refinement_flags
_atom_site_disorder_assembly
_atom_site_disorder_group
C1 C 0.2077(4) 0.2947(3) 0.9086(2) 0.0175(6) Uani 1 1 d . . .
H1 H 0.2876 0.2842 0.8757 0.021 Uiso 1 1 calc R . .
C2 C 0.2158(4) 0.2709(3) 0.9990(2) 0.0168(6) Uani 1 1 d . . .
H2 H 0.3003 0.2444 1.0277 0.020 Uiso 1 1 calc R . .
C3 C 0.0997(4) 0.2859(3) 1.0478(2) 0.0160(6) Uani 1 1 d . . .
C4 C -0.0217(5) 0.3253(3) 1.0028(2) 0.0217(7) Uani 1 1 d . . .
H4 H -0.1029 0.3366 1.0342 0.026 Uiso 1 1 calc R . .
C5 C -0.0229(5) 0.3478(3) 0.9119(2) 0.0214(7) Uani 1 1 d . . .
H5 H -0.1057 0.3747 0.8817 0.026 Uiso 1 1 calc R . .
C6 C 0.1035(4) 0.2551(3) 1.1430(2) 0.0159(6) Uani 1 1 d . . .
C7 C -0.0407(4) 0.2216(3) 1.1754(2) 0.0179(6) Uani 1 1 d . . .
H7 H -0.1424 0.2240 1.1388 0.021 Uiso 1 1 calc R . .
C8 C -0.0358(4) 0.1847(3) 1.2607(2) 0.0175(6) Uani 1 1 d . . .
H8 H -0.1348 0.1606 1.2821 0.021 Uiso 1 1 calc R . .
C9 C 0.2516(4) 0.2185(3) 1.2861(2) 0.0184(6) Uani 1 1 d . . .
H9 H 0.3527 0.2185 1.3255 0.022 Uiso 1 1 calc R . .
C10 C 0.2519(4) 0.2549(3) 1.2014(2) 0.0178(6) Uani 1 1 d . . .
H10 H 0.3531 0.2799 1.1825 0.021 Uiso 1 1 calc R . .
C11 C 0.1094(4) 0.1345(3) 1.4014(2) 0.0183(6) Uani 1 1 d . . .
H11A H 0.0332 0.1551 1.4362 0.022 Uiso 1 1 calc R . .
H11B H 0.2222 0.1605 1.4436 0.022 Uiso 1 1 calc R . .
C12 C 0.1663(4) -0.0310(3) 1.3501(2) 0.0192(6) Uani 1 1 d . . .
H12 H 0.2766 0.0114 1.3534 0.023 Uiso 1 1 calc R . .
C13 C -0.1173(4) 0.1405(3) 0.6797(2) 0.0202(6) Uani 1 1 d . . .
H13 H -0.1961 0.1710 0.6962 0.024 Uiso 1 1 calc R . .
N10 N 0.0362(3) 0.2035(2) 0.68579(19) 0.0147(5) Uani 1 1 d . . .
C15 C 0.1518(4) 0.1605(3) 0.6620(2) 0.0150(6) Uani 1 1 d . . .
C16 C 0.3154(4) 0.2277(3) 0.6712(2) 0.0195(6) Uani 1 1 d . . .
H16 H 0.3448 0.3008 0.6961 0.023 Uiso 1 1 calc R . .
C17 C 0.4308(5) 0.1883(3) 0.6446(3) 0.0247(7) Uani 1 1 d . . .
H17 H 0.5402 0.2340 0.6506 0.030 Uiso 1 1 calc R . .
C18 C 0.3883(5) 0.0795(3) 0.6082(3) 0.0246(7) Uani 1 1 d . . .
H18 H 0.4684 0.0531 0.5877 0.029 Uiso 1 1 calc R . .
C19 C 0.2328(5) 0.0117(3) 0.6020(2) 0.0214(7) Uani 1 1 d . . .
H19 H 0.2077 -0.0616 0.5795 0.026 Uiso 1 1 calc R . .
C020 C 0.1084(4) 0.0497(3) 0.6289(2) 0.0157(6) Uani 1 1 d . . .
C20 C 0.1420(5) 0.5147(3) 0.6033(2) 0.0233(7) Uani 1 1 d . . .
H20A H 0.0349 0.5285 0.5863 0.028 Uiso 1 1 calc R . .
H20B H 0.2072 0.5400 0.5568 0.028 Uiso 1 1 calc R . .
C21 C 0.2360(5) 0.5723(3) 0.7026(3) 0.0245(7) Uani 1 1 d . . .
H21A H 0.3500 0.5682 0.7162 0.029 Uiso 1 1 calc R . .
H21B H 0.2425 0.6477 0.7092 0.029 Uiso 1 1 calc R . .
C22 C 0.9225(5) 0.9793(3) 0.0742(2) 0.0213(7) Uani 1 1 d . . .
C23 C 1.0814(4) 0.9754(3) 0.0819(2) 0.0213(7) Uani 1 1 d . . .
H23 H 1.1377 0.9589 0.1381 0.026 Uiso 1 1 calc R . .
C24 C 0.8402(4) 1.0045(3) -0.0077(3) 0.0217(7) Uani 1 1 d . . .
H24 H 0.7312 1.0080 -0.0131 0.026 Uiso 1 1 calc R . .
N1 N 0.0897(4) 0.3325(2) 0.8656(2) 0.0171(5) Uani 1 1 d . . .
N2 N 0.1087(4) 0.1828(2) 1.31377(19) 0.0159(5) Uani 1 1 d . . .
C56 C 0.0549(4) 0.0151(3) 1.3746(2) 0.0165(6) Uani 1 1 d . . .
N4 N 0.1126(4) 0.3993(2) 0.6011(2) 0.0204(6) Uani 1 1 d . . .
H4A H 0.1989 0.3815 0.5841 0.024 Uiso 1 1 calc R . .
H4B H 0.0167 0.3615 0.5565 0.024 Uiso 1 1 calc R . .
N5 N 0.1431(4) 0.5192(2) 0.7693(2) 0.0212(6) Uani 1 1 d . . .
H5A H 0.0462 0.5352 0.7655 0.025 Uiso 1 1 calc R . .
H5B H 0.2058 0.5416 0.8307 0.025 Uiso 1 1 calc R . .
N6 N 0.2729(4) 0.4842(3) 0.2997(2) 0.0268(7) Uani 1 1 d . . .
N7 N 0.7023(4) 0.2493(2) 0.4770(2) 0.0216(6) Uani 1 1 d . . .
N8 N 0.5649(5) 0.1410(3) 0.8628(3) 0.0333(8) Uani 1 1 d . . .
O1 O 0.8517(3) 0.9585(2) 0.14974(19) 0.0266(6) Uani 1 1 d . . .
H1A H 0.7547 0.9614 0.1367 0.040 Uiso 1 1 calc R . .
O2 O 0.2176(4) 0.5088(3) 0.2224(2) 0.0357(7) Uani 1 1 d . . .
O3 O 0.4247(4) 0.5047(3) 0.3305(3) 0.0468(9) Uani 1 1 d . . .
O4 O 0.1736(4) 0.4365(2) 0.3442(2) 0.0341(7) Uani 1 1 d . . .
O5 O 0.8317(3) 0.2483(2) 0.4514(2) 0.0271(6) Uani 1 1 d . . .
O6 O 0.5655(4) 0.1816(2) 0.4349(2) 0.0322(6) Uani 1 1 d . . .
O7 O 0.7110(4) 0.3171(3) 0.5439(2) 0.0414(8) Uani 1 1 d . . .
O8 O 0.4825(4) 0.0731(3) 0.9064(2) 0.0379(7) Uani 1 1 d . . .
O9 O 0.6271(4) 0.1086(3) 0.8023(2) 0.0430(8) Uani 1 1 d . . .
O10 O 0.5802(5) 0.2366(3) 0.8829(3) 0.0478(8) Uani 1 1 d . . .
O21 O 0.3466(4) 0.3587(2) 0.49427(19) 0.0299(6) Uani 1 1 d . . .
H21C H 0.3544 0.3913 0.4568 0.045 Uiso 1 1 d R . .
H21D H 0.4511 0.4011 0.5292 0.045 Uiso 1 1 d R . .
O22 O 0.5633(4) 0.2024(3) 0.0862(2) 0.0413(8) Uani 1 1 d . . .
H22A H 0.5524 0.1715 0.0304 0.062 Uiso 1 1 d R . .
H22B H 0.6217 0.2739 0.0894 0.062 Uiso 1 1 d R . .
O23 O 0.5578(5) 0.1145(3) 0.2447(3) 0.0474(8) Uani 1 1 d . . .
H35B H 0.5829 0.1341 0.3048 0.071 Uiso 1 1 d R . .
H35A H 0.5615 0.1483 0.2039 0.071 Uiso 1 1 d R . .
O34 O 0.6266(4) 0.4046(3) 0.0553(2) 0.0401(7) Uani 1 1 d . . .
H34A H 0.6313 0.4210 0.0019 0.060 Uiso 1 1 d R . .
H34B H 0.5596 0.4536 0.0493 0.060 Uiso 1 1 d R . .
O40 O 0.5293(4) 0.4540(3) -0.1192(3) 0.0429(8) Uani 1 1 d . . .
H40B H 0.6187 0.4858 -0.0820 0.064 Uiso 1 1 d R . .
H40A H 0.5066 0.5173 -0.1226 0.064 Uiso 1 1 d R . .
Pd1 Pd 0.09279(3) 0.361612(19) 0.731349(16) 0.01480(9) Uani 1 1 d . . .

loop_
_atom_site_aniso_label
_atom_site_aniso_U_11
_atom_site_aniso_U_22
_atom_site_aniso_U_33
_atom_site_aniso_U_23
_atom_site_aniso_U_13
_atom_site_aniso_U_12
C1 0.0184(15) 0.0195(16) 0.0161(14) 0.0050(12) 0.0045(12) 0.0076(13)
C2 0.0165(14) 0.0169(15) 0.0161(14) 0.0039(12) 0.0017(11) 0.0052(12)
C3 0.0194(15) 0.0135(14) 0.0135(13) 0.0019(11) 0.0021(11) 0.0042(12)
C4 0.0269(17) 0.0270(18) 0.0188(15) 0.0083(13) 0.0094(13) 0.0159(15)
C5 0.0264(17) 0.0275(18) 0.0181(15) 0.0099(13) 0.0082(13) 0.0164(15)
C6 0.0203(15) 0.0146(14) 0.0141(13) 0.0034(11) 0.0040(12) 0.0072(12)
C7 0.0205(15) 0.0183(15) 0.0161(14) 0.0044(12) 0.0027(12) 0.0088(13)
C8 0.0187(15) 0.0157(15) 0.0180(15) 0.0046(12) 0.0043(12) 0.0048(12)
C9 0.0186(15) 0.0185(16) 0.0163(14) 0.0039(12) 0.0008(12) 0.0052(13)
C10 0.0187(15) 0.0181(15) 0.0161(14) 0.0047(12) 0.0038(12) 0.0047(13)
C11 0.0262(17) 0.0148(15) 0.0127(14) 0.0056(11) 0.0031(12) 0.0046(13)
C12 0.0174(15) 0.0159(15) 0.0217(15) 0.0052(12) 0.0037(12) 0.0014(13)
C13 0.0213(16) 0.0227(17) 0.0213(15) 0.0074(13) 0.0070(13) 0.0114(14)
N10 0.0169(12) 0.0126(12) 0.0138(12) 0.0041(9) 0.0045(10) 0.0025(10)
C15 0.0183(15) 0.0167(15) 0.0104(13) 0.0054(11) 0.0034(11) 0.0050(12)
C16 0.0191(15) 0.0194(16) 0.0185(15) 0.0060(12) 0.0038(12) 0.0034(13)
C17 0.0209(16) 0.0281(19) 0.0270(18) 0.0121(15) 0.0077(14) 0.0070(15)
C18 0.0244(17) 0.0283(19) 0.0267(17) 0.0098(15) 0.0100(14) 0.0127(15)
C19 0.0289(18) 0.0219(17) 0.0191(15) 0.0085(13) 0.0094(13) 0.0125(15)
C020 0.0220(15) 0.0162(15) 0.0111(13) 0.0069(11) 0.0046(11) 0.0071(13)
C20 0.0343(19) 0.0174(16) 0.0194(16) 0.0097(13) 0.0053(14) 0.0084(15)
C21 0.0327(19) 0.0139(16) 0.0239(17) 0.0050(13) 0.0035(14) 0.0047(14)
C22 0.0268(17) 0.0165(16) 0.0190(15) 0.0028(12) 0.0067(13) 0.0041(14)
C23 0.0237(16) 0.0193(16) 0.0173(15) 0.0031(12) -0.0005(13) 0.0052(14)
C24 0.0186(15) 0.0217(17) 0.0239(17) 0.0050(13) 0.0040(13) 0.0053(13)
N1 0.0223(14) 0.0166(13) 0.0144(12) 0.0053(10) 0.0045(10) 0.0081(11)
N2 0.0221(14) 0.0125(12) 0.0127(12) 0.0040(10) 0.0029(10) 0.0050(11)
C56 0.0229(16) 0.0148(15) 0.0101(13) 0.0046(11) 0.0002(11) 0.0050(13)
N4 0.0275(15) 0.0167(14) 0.0145(12) 0.0059(10) 0.0023(11) 0.0039(12)
N5 0.0295(15) 0.0160(13) 0.0172(13) 0.0022(11) 0.0013(11) 0.0090(12)
N6 0.0297(16) 0.0207(15) 0.0275(16) 0.0007(12) 0.0003(13) 0.0097(13)
N7 0.0261(15) 0.0186(14) 0.0203(14) 0.0075(11) 0.0071(12) 0.0049(12)
N8 0.0305(18) 0.042(2) 0.0289(17) 0.0088(15) 0.0058(14) 0.0133(16)
O1 0.0267(13) 0.0341(15) 0.0210(12) 0.0093(11) 0.0098(10) 0.0087(12)
O2 0.0377(16) 0.0396(17) 0.0333(16) 0.0156(13) 0.0054(13) 0.0163(14)
O3 0.0282(16) 0.052(2) 0.051(2) -0.0020(17) -0.0076(14) 0.0137(15)
O4 0.0465(18) 0.0307(15) 0.0311(15) 0.0088(12) 0.0125(13) 0.0178(14)
O5 0.0243(13) 0.0236(13) 0.0336(14) 0.0024(11) 0.0071(11) 0.0089(11)
O6 0.0247(14) 0.0326(16) 0.0350(15) 0.0013(12) 0.0050(12) 0.0056(12)
O7 0.0475(19) 0.0329(16) 0.0351(16) -0.0091(13) 0.0250(15) -0.0050(14)
O8 0.0328(16) 0.051(2) 0.0372(16) 0.0180(15) 0.0151(13) 0.0159(15)
O9 0.0365(17) 0.067(2) 0.0394(17) 0.0196(16) 0.0166(14) 0.0284(17)
O10 0.052(2) 0.042(2) 0.047(2) 0.0074(16) 0.0073(17) 0.0145(17)
O21 0.0346(15) 0.0258(14) 0.0203(12) 0.0053(11) 0.0020(11) -0.0011(12)
O22 0.0367(17) 0.051(2) 0.0375(17) 0.0092(15) 0.0039(13) 0.0184(15)
O23 0.062(2) 0.047(2) 0.0354(17) 0.0098(15) 0.0097(16) 0.0215(18)
O34 0.0347(16) 0.0446(19) 0.0338(16) -0.0037(14) -0.0037(13) 0.0131(15)
O40 0.0395(18) 0.0409(19) 0.0473(19) 0.0035(15) 0.0134(15) 0.0109(15)
Pd1 0.02025(14) 0.01279(13) 0.01175(13) 0.00410(8) 0.00268(9) 0.00594(10)

loop_
_atom_type_symbol
_atom_type_description
_atom_type_scat_dispersion_real
_atom_type_scat_dispersion_imag
_atom_type_scat_source
C C 0.0033 0.0016 'International Tables Vol C Tables 4.2.6.8 and 6.1.1.4'
H H 0.0000 0.0000 'International Tables Vol C Tables 4.2.6.8 and 6.1.1.4'
N N 0.0061 0.0033 'International Tables Vol C Tables 4.2.6.8 and 6.1.1.4'
O O 0.0106 0.0060 'International Tables Vol C Tables 4.2.6.8 and 6.1.1.4'
Pd Pd -0.9988 1.0072 'International Tables Vol C Tables 4.2.6.8 and 6.1.1.4'

loop_
_geom_angle_atom_site_label_1
_geom_angle_atom_site_label_2
_geom_angle_atom_site_label_3
_geom_angle
_geom_angle_site_symmetry_1
_geom_angle_site_symmetry_3
_geom_angle_publ_flag
N1 C1 C2 121.9(3) . . ?
C1 C2 C3 119.6(3) . . ?
C2 C3 C4 118.0(3) . . ?
C2 C3 C6 119.5(3) . . ?
C4 C3 C6 122.4(3) . . ?
C5 C4 C3 119.5(3) . . ?
N1 C5 C4 121.8(3) . . ?
C7 C6 C10 118.0(3) . . ?
C7 C6 C3 121.2(3) . . ?
C10 C6 C3 120.7(3) . . ?
C8 C7 C6 120.0(3) . . ?
N2 C8 C7 120.3(3) . . ?
N2 C9 C10 120.4(3) . . ?
C9 C10 C6 120.1(3) . . ?
N2 C11 C56 109.5(3) . . ?
C56 C12 C13 120.0(3) . 2_557 ?
N10 C13 C12 122.4(3) . 2_557 ?
C13 N10 C15 119.5(3) . . ?
C13 N10 Pd1 118.6(2) . . ?
C15 N10 Pd1 121.9(2) . . ?
N10 C15 C16 119.0(3) . . ?
N10 C15 C020 120.8(3) . . ?
C16 C15 C020 120.2(3) . . ?
C17 C16 C15 120.4(3) . . ?
C16 C17 C18 120.1(3) . . ?
C19 C18 C17 120.8(3) . . ?
C18 C19 C020 120.8(3) . . ?
C56 C020 C19 124.3(3) 2_557 . ?
C56 C020 C15 118.1(3) 2_557 . ?
C19 C020 C15 117.6(3) . . ?
N4 C20 C21 108.4(3) . . ?
N5 C21 C20 106.8(3) . . ?
O1 C22 C23 117.6(3) . . ?
O1 C22 C24 122.5(3) . . ?
C23 C22 C24 119.9(3) . . ?
C22 C23 C24 120.4(3) . 2_775 ?
C22 C24 C23 119.7(3) . 2_775 ?
C5 N1 C1 119.2(3) . . ?
C5 N1 Pd1 123.8(2) . . ?
C1 N1 Pd1 117.0(2) . . ?
C8 N2 C9 121.1(3) . . ?
C8 N2 C11 119.5(3) . . ?
C9 N2 C11 119.3(3) . . ?
C12 C56 C020 119.1(3) . 2_557 ?
C12 C56 C11 118.6(3) . . ?
C020 C56 C11 122.2(3) 2_557 . ?
C20 N4 Pd1 110.2(2) . . ?
C21 N5 Pd1 107.4(2) . . ?
O3 N6 O4 120.4(4) . . ?
O3 N6 O2 120.4(4) . . ?
O4 N6 O2 119.2(3) . . ?
O7 N7 O5 119.4(3) . . ?
O7 N7 O6 120.7(3) . . ?
O5 N7 O6 119.9(3) . . ?
O9 N8 O10 122.0(4) . . ?
O9 N8 O8 118.0(4) . . ?
O10 N8 O8 120.1(4) . . ?
N5 Pd1 N1 93.64(12) . . ?
N5 Pd1 N10 176.85(11) . . ?
N1 Pd1 N10 89.18(11) . . ?
N5 Pd1 N4 83.67(12) . . ?
N1 Pd1 N4 175.73(12) . . ?
N10 Pd1 N4 93.60(11) . . ?

loop_
_geom_bond_atom_site_label_1
_geom_bond_atom_site_label_2
_geom_bond_distance
_geom_bond_site_symmetry_2
_geom_bond_publ_flag
C1 N1 1.348(4) . ?
C1 C2 1.381(4) . ?
C2 C3 1.391(5) . ?
C3 C4 1.396(5) . ?
C3 C6 1.485(4) . ?
C4 C5 1.387(5) . ?
C5 N1 1.343(4) . ?
C6 C7 1.392(5) . ?
C6 C10 1.400(5) . ?
C7 C8 1.383(4) . ?
C8 N2 1.348(4) . ?
C9 N2 1.349(5) . ?
C9 C10 1.374(5) . ?
C11 N2 1.491(4) . ?
C11 C56 1.516(5) . ?
C12 C56 1.374(5) . ?
C12 C13 1.399(5) 2_557 ?
C13 N10 1.334(5) . ?
C13 C12 1.399(5) 2_557 ?
N10 C15 1.377(4) . ?
N10 Pd1 2.038(3) . ?
C15 C16 1.415(5) . ?
C15 C020 1.427(5) . ?
C16 C17 1.362(5) . ?
C17 C18 1.413(6) . ?
C18 C19 1.370(5) . ?
C19 C020 1.424(5) . ?
C020 C56 1.418(5) 2_557 ?
C20 N4 1.490(4) . ?
C20 C21 1.516(5) . ?
C21 N5 1.489(5) . ?
C22 O1 1.377(4) . ?
C22 C23 1.379(5) . ?
C22 C24 1.394(5) . ?
C23 C24 1.395(5) 2_775 ?
C24 C23 1.395(5) 2_775 ?
N1 Pd1 2.038(3) . ?
C56 C020 1.418(5) 2_557 ?
N4 Pd1 2.041(3) . ?
N5 Pd1 2.024(3) . ?
N6 O3 1.244(5) . ?
N6 O4 1.247(5) . ?
N6 O2 1.252(4) . ?
N7 O7 1.238(4) . ?
N7 O5 1.255(4) . ?
N7 O6 1.258(4) . ?
N8 O9 1.226(5) . ?
N8 O10 1.248(5) . ?
N8 O8 1.290(5) . ?

loop_
_geom_torsion_atom_site_label_1
_geom_torsion_atom_site_label_2
_geom_torsion_atom_site_label_3
_geom_torsion_atom_site_label_4
_geom_torsion
_geom_torsion_site_symmetry_1
_geom_torsion_site_symmetry_2
_geom_torsion_site_symmetry_3
_geom_torsion_site_symmetry_4
_geom_torsion_publ_flag
N1 C1 C2 C3 0.0(5) . . . . ?
C1 C2 C3 C4 -0.2(5) . . . . ?
C1 C2 C3 C6 176.9(3) . . . . ?
C2 C3 C4 C5 0.1(5) . . . . ?
C6 C3 C4 C5 -176.9(3) . . . . ?
C3 C4 C5 N1 0.1(6) . . . . ?
C2 C3 C6 C7 -149.8(3) . . . . ?
C4 C3 C6 C7 27.1(5) . . . . ?
C2 C3 C6 C10 27.6(5) . . . . ?
C4 C3 C6 C10 -155.4(3) . . . . ?
C10 C6 C7 C8 -3.1(5) . . . . ?
C3 C6 C7 C8 174.4(3) . . . . ?
C6 C7 C8 N2 1.2(5) . . . . ?
N2 C9 C10 C6 -0.1(5) . . . . ?
C7 C6 C10 C9 2.5(5) . . . . ?
C3 C6 C10 C9 -175.0(3) . . . . ?
C12 C13 N10 C15 0.1(5) 2_557 . . . ?
C12 C13 N10 Pd1 -179.5(3) 2_557 . . . ?
C13 N10 C15 C16 -178.3(3) . . . . ?
Pd1 N10 C15 C16 1.2(4) . . . . ?
C13 N10 C15 C020 1.4(4) . . . . ?
Pd1 N10 C15 C020 -179.1(2) . . . . ?
N10 C15 C16 C17 -177.3(3) . . . . ?
C020 C15 C16 C17 3.0(5) . . . . ?
C15 C16 C17 C18 -0.5(5) . . . . ?
C16 C17 C18 C19 -2.2(6) . . . . ?
C17 C18 C19 C020 2.3(5) . . . . ?
C18 C19 C020 C56 -179.6(3) . . . 2_557 ?
C18 C19 C020 C15 0.2(5) . . . . ?
N10 C15 C020 C56 -2.7(4) . . . 2_557 ?
C16 C15 C020 C56 176.9(3) . . . 2_557 ?
N10 C15 C020 C19 177.5(3) . . . . ?
C16 C15 C020 C19 -2.8(4) . . . . ?
N4 C20 C21 N5 -51.3(4) . . . . ?
O1 C22 C23 C24 179.8(3) . . . 2_775 ?
C24 C22 C23 C24 -0.6(6) . . . 2_775 ?
O1 C22 C24 C23 -179.9(3) . . . 2_775 ?
C23 C22 C24 C23 0.6(6) . . . 2_775 ?
C4 C5 N1 C1 -0.3(6) . . . . ?
C4 C5 N1 Pd1 179.0(3) . . . . ?
C2 C1 N1 C5 0.3(5) . . . . ?
C2 C1 N1 Pd1 -179.1(3) . . . . ?
C7 C8 N2 C9 1.3(5) . . . . ?
C7 C8 N2 C11 -174.9(3) . . . . ?
C10 C9 N2 C8 -1.9(5) . . . . ?
C10 C9 N2 C11 174.3(3) . . . . ?
C56 C11 N2 C8 79.2(4) . . . . ?
C56 C11 N2 C9 -97.1(3) . . . . ?
C13 C12 C56 C020 1.2(5) 2_557 . . 2_557 ?
C13 C12 C56 C11 -176.7(3) 2_557 . . . ?
N2 C11 C56 C12 77.2(4) . . . . ?
N2 C11 C56 C020 -100.7(3) . . . 2_557 ?
C21 C20 N4 Pd1 30.2(4) . . . . ?
C20 C21 N5 Pd1 47.9(3) . . . . ?
C21 N5 Pd1 N1 151.6(2) . . . . ?
C21 N5 Pd1 N10 -55(2) . . . . ?
C21 N5 Pd1 N4 -25.0(2) . . . . ?
C5 N1 Pd1 N5 65.3(3) . . . . ?
C1 N1 Pd1 N5 -115.4(3) . . . . ?
C5 N1 Pd1 N10 -113.3(3) . . . . ?
C1 N1 Pd1 N10 66.0(3) . . . . ?
C5 N1 Pd1 N4 116.0(15) . . . . ?
C1 N1 Pd1 N4 -64.6(16) . . . . ?
C13 N10 Pd1 N5 -81(2) . . . . ?
C15 N10 Pd1 N5 100(2) . . . . ?
C13 N10 Pd1 N1 73.1(3) . . . . ?
C15 N10 Pd1 N1 -106.4(2) . . . . ?
C13 N10 Pd1 N4 -110.1(3) . . . . ?
C15 N10 Pd1 N4 70.3(2) . . . . ?
C20 N4 Pd1 N5 -3.0(2) . . . . ?
C20 N4 Pd1 N1 -54.1(16) . . . . ?
C20 N4 Pd1 N10 175.4(2) . . . . ?
